data_7217693
loop_
_publ_author_name
'Salorinne, Kirsi'
'Lahtinen, Tanja'
'Marjom\"aki, Varpu'
'H\"akkinen, Hannu'

_publ_section_title
;
 Polymorphic and solvate structures of ethyl ester and carboxylic acid
 derivatives of WIN 61893 analogue and their stability in solution
;
_journal_issue 38
_journal_name_full CrystEngComm
_journal_page_first 9001
_journal_paper_doi 10.1039/C4CE01152J
_journal_volume 16
_journal_year 2014
_chemical_formula_moiety 'C18 H19 N3 O5, C2 H6 O S'
_chemical_formula_sum 'C20 H25 N3 O6 S'
_chemical_formula_weight 435.49
_chemical_name_systematic
;
 ? 
;
_space_group_crystal_system monoclinic
_space_group_IT_number 14
_space_group_name_Hall '-P 2ybc'
_space_group_name_H-M_alt 'P 1 21/c 1'
_symmetry_space_group_name_Hall '-P 2ybc'
_symmetry_space_group_name_H-M 'P 1 21/c 1'
_atom_sites_solution_hydrogens geom
_atom_sites_solution_primary direct
_atom_sites_solution_secondary difmap
_audit_creation_date 2013-07-04
_audit_creation_method
;
  Olex2 1.2
  (compiled Dec  5 2012 16:17:34, GUI svn.r4385)
;
_cell_angle_alpha 90.00
_cell_angle_beta 90.4904(16)
_cell_angle_gamma 90.00
_cell_formula_units_Z 4
_cell_length_a 13.7775(3)
_cell_length_b 7.21311(13)
_cell_length_c 21.4071(3)
_cell_measurement_reflns_used 4582
_cell_measurement_temperature 170(2)
_cell_measurement_theta_max 30.4080
_cell_measurement_theta_min 2.9470
_cell_volume 2127.33(7)
_computing_cell_refinement
;
CrysAlisPro, Agilent Technologies,
Version 1.171.36.28 (release 01-02-2013 CrysAlis171 .NET)
(compiled Feb  1 2013,16:14:44)
;
_computing_data_collection
;
CrysAlisPro, Agilent Technologies,
Version 1.171.36.28 (release 01-02-2013 CrysAlis171 .NET)
(compiled Feb  1 2013,16:14:44)
;
_computing_data_reduction
;
CrysAlisPro, Agilent Technologies,
Version 1.171.36.28 (release 01-02-2013 CrysAlis171 .NET)
(compiled Feb  1 2013,16:14:44)
;
_computing_molecular_graphics
;
O. V. Dolomanov, L. J. Bourhis, R. J. Gildea, J. A. K. Howard and H. Puschmann,
OLEX2: a complete structure solution, refinement and analysis program.
J. Appl. Cryst. (2009). 42, 339-341.
;
_computing_publication_material
;
O. V. Dolomanov, L. J. Bourhis, R. J. Gildea, J. A. K. Howard and H. Puschmann,
OLEX2: a complete structure solution, refinement and analysis program.
J. Appl. Cryst. (2009). 42, 339-341.
;
_computing_structure_refinement
;
XL, G.M. Sheldrick, Acta Cryst.
(2008). A64, 112-122
;
_computing_structure_solution
;
XS, G.M. Sheldrick, Acta Cryst.
(2008). A64, 112-122
;
_diffrn_ambient_temperature 170(2)
_diffrn_detector_area_resol_mean 16.0107
_diffrn_measured_fraction_theta_full 0.9995
_diffrn_measured_fraction_theta_max 0.8881
_diffrn_measurement_details
;
  1 omega  -94.00   32.00   1.0000   60.0000
omega____ theta____ kappa____ phi______ frames
    -      -21.5108    0.0000  120.0000 126

  2 omega  -97.00  -64.00   1.0000   60.0000
omega____ theta____ kappa____ phi______ frames
    -      -21.5108 -178.0000  -60.0000 33

  3 omega  -60.00   -7.00   1.0000   60.0000
omega____ theta____ kappa____ phi______ frames
    -      -21.5108  -37.0000 -120.0000 53

  4 omega   63.00   96.00   1.0000   60.0000
omega____ theta____ kappa____ phi______ frames
    -       22.2921 -178.0000   90.0000 33
;
_diffrn_measurement_device_type 'SuperNova, Single source at offset, Eos'
_diffrn_measurement_method '\w scans'
_diffrn_orient_matrix_UB_11 -0.0421053000
_diffrn_orient_matrix_UB_12 -0.0251013000
_diffrn_orient_matrix_UB_13 0.0168542000
_diffrn_orient_matrix_UB_21 -0.0219901000
_diffrn_orient_matrix_UB_22 -0.0324738000
_diffrn_orient_matrix_UB_23 -0.0280056000
_diffrn_orient_matrix_UB_31 0.0198145000
_diffrn_orient_matrix_UB_32 -0.0893902000
_diffrn_orient_matrix_UB_33 0.0054401000
_diffrn_radiation_monochromator mirror
_diffrn_radiation_type 'Mo K\a'
_diffrn_radiation_wavelength 0.7107
_diffrn_reflns_av_R_equivalents 0.0182
_diffrn_reflns_av_unetI/netI 0.0309
_diffrn_reflns_limit_h_max 10
_diffrn_reflns_limit_h_min -19
_diffrn_reflns_limit_k_max 8
_diffrn_reflns_limit_k_min -10
_diffrn_reflns_limit_l_max 27
_diffrn_reflns_limit_l_min -30
_diffrn_reflns_number 11563
_diffrn_reflns_theta_full 26.00
_diffrn_reflns_theta_max 30.61
_diffrn_reflns_theta_min 1.90
_diffrn_source 'SuperNova (Mo) X-ray Source'
_exptl_absorpt_coefficient_mu 0.194
_exptl_absorpt_correction_T_max 0.986
_exptl_absorpt_correction_T_min 0.976
_exptl_absorpt_correction_type gaussian
_exptl_absorpt_process_details
;
CrysAlisPro, Agilent Technologies,
Version 1.171.36.28 (release 01-02-2013 CrysAlis171 .NET)
(compiled Feb  1 2013,16:14:44)
Numerical absorption correction based on gaussian integration over
            a multifaceted crystal model
;
_exptl_crystal_colour 'clear colourless'
_exptl_crystal_colour_lustre clear
_exptl_crystal_colour_primary colourless
_exptl_crystal_density_diffrn 1.360
_exptl_crystal_density_method 'not measured'
_exptl_crystal_description needle
_exptl_crystal_F_000 920
_exptl_crystal_size_max 0.2228
_exptl_crystal_size_mid 0.1221
_exptl_crystal_size_min 0.082
_refine_diff_density_max 0.313
_refine_diff_density_min -0.350
_refine_diff_density_rms 0.049
_refine_ls_extinction_method none
_refine_ls_goodness_of_fit_ref 1.048
_refine_ls_hydrogen_treatment constr
_refine_ls_matrix_type full
_refine_ls_number_parameters 277
_refine_ls_number_reflns 5806
_refine_ls_number_restraints 0
_refine_ls_restrained_S_all 1.048
_refine_ls_R_factor_all 0.0607
_refine_ls_R_factor_gt 0.0446
_refine_ls_shift/su_max 0.000
_refine_ls_shift/su_mean 0.000
_refine_ls_structure_factor_coef Fsqd
_refine_ls_weighting_details 'calc w=1/[\s^2^(Fo^2^)+(0.0490P)^2^+0.9072P] where P=(Fo^2^+2Fc^2^)/3'
_refine_ls_weighting_scheme calc
_refine_ls_wR_factor_gt 0.1137
_refine_ls_wR_factor_ref 0.1245
_reflns_number_gt 4502
_reflns_number_total 5806
_reflns_threshold_expression >2sigma(I)
_cod_data_source_file c4ce01152j2.cif
_cod_data_source_block 2DMSO
_cod_depositor_comments 'Adding full bibliography for 7217690--7217693.cif.'
_cod_original_cell_volume 2127.32(6)
_cod_database_code 7217693
_reflns_odcompleteness_completeness 99.95
_reflns_odcompleteness_iscentric 1
_reflns_odcompleteness_theta 28.22
_olex2_refinement_description
;
1. Fixed Uiso
 At 1.2 times of:
  {H13A,H13B} of C13, {H12A,H12B} of C12, {H11A,H11B} of C11, H19 of C19, H17
  of C17, H10 of C10
 At 1.5 times of:
  {H22A,H22B,H22C} of C22, {H10D,H10E,H10F} of C103, {H21A,H21B,H21C} of C21,
  {H10A,H10B,H10C} of C102, H3 of O3, {H28A,H28B,H28C} of C28
2.a Secondary CH2 refined with riding coordinates:
 C11(H11A,H11B), C12(H12A,H12B), C13(H13A,H13B)
2.b Aromatic/amide H refined with riding coordinates:
 C19(H19), C17(H17), C10(H10)
2.c Idealised Me refined as rotating group:
 C21(H21A,H21B,H21C), C102(H10A,H10B,H10C), C22(H22A,H22B,H22C), C103(H10D,
 H10E,H10F), C28(H28A,H28B,H28C)
2.d Idealised tetrahedral OH refined as rotating group:
 O3(H3)
;

loop_
_space_group_symop_id
_space_group_symop_operation_xyz
1 'x, y, z'
2 '-x, y+1/2, -z+1/2'
3 '-x, -y, -z'
4 'x, -y-1/2, z-1/2'

loop_
_atom_site_label
_atom_site_type_symbol
_atom_site_fract_x
_atom_site_fract_y
_atom_site_fract_z
_atom_site_U_iso_or_equiv
_atom_site_adp_type
_atom_site_occupancy
_atom_site_symmetry_multiplicity
_atom_site_calc_flag
_atom_site_refinement_flags
S100 S 0.41273(3) 0.72600(6) 0.227581(19) 0.03117(11) Uani 1 1 d .
O14 O -0.04758(8) 0.63301(15) 0.65753(5) 0.0287(2) Uani 1 1 d .
O101 O 0.48495(9) 0.78977(19) 0.27711(5) 0.0368(3) Uani 1 1 d .
C18 C -0.16729(12) 0.7034(2) 0.83354(7) 0.0261(3) Uani 1 1 d .
N27 N -0.30751(10) 0.7004(2) 0.90715(7) 0.0349(3) Uani 1 1 d .
O25 O -0.22783(9) 0.7701(2) 0.99353(6) 0.0402(3) Uani 1 1 d .
C23 C -0.20991(12) 0.7226(2) 0.89586(7) 0.0283(3) Uani 1 1 d .
C19 C -0.06698(11) 0.7163(2) 0.82512(7) 0.0264(3) Uani 1 1 d .
H19 H -0.0261 0.7414 0.8600 0.032 Uiso 1 1 calc R
O3 O 0.42408(9) 0.7334(2) 0.38884(6) 0.0409(3) Uani 1 1 d .
H3 H 0.4428 0.7552 0.3523 0.061 Uiso 1 1 calc R
C17 C -0.22743(11) 0.6698(2) 0.78210(7) 0.0271(3) Uani 1 1 d .
H17 H -0.2955 0.6596 0.7879 0.032 Uiso 1 1 calc R
C20 C -0.02612(11) 0.6930(2) 0.76648(7) 0.0252(3) Uani 1 1 d .
C16 C -0.18929(11) 0.6509(2) 0.72233(7) 0.0262(3) Uani 1 1 d .
C15 C -0.08897(11) 0.6621(2) 0.71559(7) 0.0246(3) Uani 1 1 d .
N24 N -0.15791(11) 0.7639(2) 0.94525(7) 0.0392(4) Uani 1 1 d .
O8 O 0.28544(9) 0.6854(2) 0.55531(6) 0.0448(3) Uani 1 1 d .
C4 C 0.33622(13) 0.7989(2) 0.39600(8) 0.0329(4) Uani 1 1 d .
N7 N 0.34867(11) 0.6996(3) 0.50449(7) 0.0440(4) Uani 1 1 d .
O5 O 0.29015(10) 0.8836(2) 0.35715(6) 0.0499(4) Uani 1 1 d .
C6 C 0.29434(12) 0.7611(2) 0.45876(7) 0.0300(3) Uani 1 1 d .
C10 C 0.19690(13) 0.7882(3) 0.47687(8) 0.0342(4) Uani 1 1 d .
H10 H 0.1443 0.8312 0.4518 0.041 Uiso 1 1 calc R
C11 C 0.12170(12) 0.7371(2) 0.58778(8) 0.0314(3) Uani 1 1 d .
H11A H 0.1366 0.8379 0.6178 0.038 Uiso 1 1 calc R
H11B H 0.1266 0.6181 0.6106 0.038 Uiso 1 1 calc R
C21 C 0.08215(11) 0.6952(2) 0.75801(8) 0.0305(3) Uani 1 1 d .
H21A H 0.1141 0.7160 0.7985 0.046 Uiso 1 1 calc R
H21B H 0.0997 0.7950 0.7292 0.046 Uiso 1 1 calc R
H21C H 0.1032 0.5759 0.7409 0.046 Uiso 1 1 calc R
C102 C 0.48131(15) 0.7072(3) 0.15783(8) 0.0428(4) Uani 1 1 d .
H10A H 0.5073 0.8291 0.1467 0.064 Uiso 1 1 calc R
H10B H 0.4394 0.6619 0.1239 0.064 Uiso 1 1 calc R
H10C H 0.5350 0.6201 0.1645 0.064 Uiso 1 1 calc R
C9 C 0.19545(12) 0.7394(2) 0.53748(7) 0.0296(3) Uani 1 1 d .
C12 C 0.01850(13) 0.7608(3) 0.56408(8) 0.0378(4) Uani 1 1 d .
H12A H 0.0157 0.8679 0.5352 0.045 Uiso 1 1 calc R
H12B H -0.0010 0.6488 0.5404 0.045 Uiso 1 1 calc R
C22 C -0.25536(13) 0.6171(3) 0.66728(8) 0.0356(4) Uani 1 1 d .
H22A H -0.3145 0.5546 0.6813 0.053 Uiso 1 1 calc R
H22B H -0.2222 0.5388 0.6367 0.053 Uiso 1 1 calc R
H22C H -0.2725 0.7358 0.6479 0.053 Uiso 1 1 calc R
C13 C -0.05203(13) 0.7916(2) 0.61675(8) 0.0344(4) Uani 1 1 d .
H13A H -0.0345 0.9054 0.6401 0.041 Uiso 1 1 calc R
H13B H -0.1187 0.8065 0.5998 0.041 Uiso 1 1 calc R
C103 C 0.34418(13) 0.9261(3) 0.20746(8) 0.0387(4) Uani 1 1 d .
H10D H 0.3040 0.9627 0.2430 0.058 Uiso 1 1 calc R
H10E H 0.3023 0.8984 0.1714 0.058 Uiso 1 1 calc R
H10F H 0.3884 1.0277 0.1969 0.058 Uiso 1 1 calc R
C28 C -0.40029(14) 0.7306(3) 1.00690(9) 0.0457(5) Uani 1 1 d .
H28A H -0.4071 0.8519 1.0270 0.069 Uiso 1 1 calc R
H28B H -0.3930 0.6346 1.0390 0.069 Uiso 1 1 calc R
H28C H -0.4582 0.7047 0.9814 0.069 Uiso 1 1 calc R
C26 C -0.31349(13) 0.7313(3) 0.96653(8) 0.0344(4) Uani 1 1 d .

loop_
_atom_site_aniso_label
_atom_site_aniso_U_11
_atom_site_aniso_U_22
_atom_site_aniso_U_33
_atom_site_aniso_U_23
_atom_site_aniso_U_13
_atom_site_aniso_U_12
S100 0.0295(2) 0.0375(2) 0.0266(2) 0.00146(16) 0.00280(15) -0.00160(17)
O14 0.0322(6) 0.0274(6) 0.0267(5) 0.0005(4) 0.0049(5) 0.0012(5)
O101 0.0306(6) 0.0562(8) 0.0237(5) -0.0005(5) -0.0011(5) 0.0039(6)
C18 0.0271(7) 0.0240(7) 0.0273(7) 0.0019(6) 0.0016(6) 0.0014(6)
N27 0.0272(7) 0.0487(9) 0.0287(7) 0.0008(6) 0.0025(6) -0.0007(6)
O25 0.0339(7) 0.0616(9) 0.0253(6) -0.0008(6) 0.0017(5) 0.0011(6)
C23 0.0291(8) 0.0285(8) 0.0272(7) 0.0021(6) 0.0005(6) 0.0022(6)
C19 0.0261(7) 0.0255(7) 0.0276(7) 0.0015(6) -0.0030(6) 0.0007(6)
O3 0.0344(7) 0.0626(9) 0.0257(6) 0.0045(6) 0.0048(5) 0.0021(6)
C17 0.0237(7) 0.0267(7) 0.0309(8) 0.0017(6) 0.0009(6) -0.0003(6)
C20 0.0231(7) 0.0219(7) 0.0306(8) 0.0024(6) 0.0000(6) -0.0002(6)
C16 0.0264(8) 0.0235(7) 0.0287(7) 0.0010(6) -0.0020(6) -0.0005(6)
C15 0.0269(7) 0.0212(7) 0.0258(7) 0.0005(5) 0.0023(6) 0.0009(6)
N24 0.0302(7) 0.0599(10) 0.0275(7) -0.0013(7) 0.0033(6) -0.0004(7)
O8 0.0298(6) 0.0781(10) 0.0265(6) 0.0109(6) 0.0031(5) 0.0002(7)
C4 0.0350(9) 0.0380(9) 0.0256(8) -0.0009(7) 0.0022(7) -0.0033(7)
N7 0.0298(8) 0.0751(12) 0.0272(7) 0.0081(7) 0.0057(6) -0.0018(8)
O5 0.0487(8) 0.0679(10) 0.0333(7) 0.0147(7) 0.0076(6) 0.0148(7)
C6 0.0311(8) 0.0341(8) 0.0249(7) 0.0004(6) 0.0014(6) -0.0035(7)
C10 0.0328(8) 0.0432(10) 0.0266(8) 0.0040(7) 0.0017(6) 0.0059(7)
C11 0.0321(8) 0.0363(9) 0.0257(7) 0.0017(6) 0.0044(6) -0.0010(7)
C21 0.0244(8) 0.0314(8) 0.0356(8) 0.0002(7) 0.0009(6) -0.0012(6)
C102 0.0402(10) 0.0597(12) 0.0284(8) -0.0041(8) 0.0034(7) 0.0122(9)
C9 0.0288(8) 0.0330(8) 0.0270(8) -0.0002(6) 0.0006(6) -0.0020(7)
C12 0.0329(9) 0.0517(11) 0.0288(8) 0.0080(7) 0.0024(7) 0.0017(8)
C22 0.0294(8) 0.0450(10) 0.0323(8) -0.0032(7) -0.0019(7) -0.0058(8)
C13 0.0322(9) 0.0376(9) 0.0334(8) 0.0093(7) 0.0038(7) 0.0045(7)
C103 0.0347(9) 0.0491(11) 0.0321(9) 0.0011(8) -0.0025(7) 0.0094(8)
C28 0.0361(10) 0.0684(14) 0.0329(9) 0.0010(9) 0.0083(8) 0.0008(9)
C26 0.0312(8) 0.0420(10) 0.0300(8) 0.0028(7) 0.0014(7) 0.0020(7)

loop_
_atom_type_symbol
_atom_type_description
_atom_type_scat_dispersion_real
_atom_type_scat_dispersion_imag
_atom_type_scat_source
C C 0.0033 0.0016 'International Tables Vol C Tables 4.2.6.8 and 6.1.1.4'
H H 0.0000 0.0000 'International Tables Vol C Tables 4.2.6.8 and 6.1.1.4'
N N 0.0061 0.0033 'International Tables Vol C Tables 4.2.6.8 and 6.1.1.4'
O O 0.0106 0.0060 'International Tables Vol C Tables 4.2.6.8 and 6.1.1.4'
S S 0.1246 0.1234 'International Tables Vol C Tables 4.2.6.8 and 6.1.1.4'

loop_
_exptl_crystal_face_index_h
_exptl_crystal_face_index_k
_exptl_crystal_face_index_l
_exptl_crystal_face_perp_dist
_exptl_oxdiff_crystal_face_indexfrac_h
_exptl_oxdiff_crystal_face_indexfrac_k
_exptl_oxdiff_crystal_face_indexfrac_l
_exptl_oxdiff_crystal_face_x
_exptl_oxdiff_crystal_face_y
_exptl_oxdiff_crystal_face_z
-18 -1 9 0.0505 -17.9971 -1.0034 8.9958 0.9346 0.1764 -0.2180
19 0 3 0.0426 19.0169 0.0020 3.0001 -0.7502 -0.5023 0.3930
2 -10 -4 0.1085 2.0244 -9.9977 -4.0037 0.0982 0.3923 0.9120
1 10 -4 0.0939 0.9668 9.9992 -3.9937 -0.3590 -0.2341 -0.8964
-19 -1 -3 0.0627 -19.0141 -1.0018 -3.0006 0.7752 0.5347 -0.3035
5 0 29 0.0410 5.0428 -0.0036 28.9915 0.2764 -0.9227 0.2580
-5 0 -29 0.0410 -5.0428 0.0036 -28.9915 -0.2764 0.9227 -0.2580
-4 -10 3 0.1027 -3.9702 -9.9994 2.9939 0.4686 0.3282 0.8315

loop_
_geom_angle_atom_site_label_1
_geom_angle_atom_site_label_2
_geom_angle_atom_site_label_3
_geom_angle
O101 S100 C102 105.04(9)
O101 S100 C103 105.48(8)
C103 S100 C102 98.26(9)
C15 O14 C13 114.03(12)
C19 C18 C23 120.94(15)
C17 C18 C23 119.63(14)
C17 C18 C19 119.43(14)
C26 N27 C23 102.88(15)
C26 O25 N24 106.27(13)
N27 C23 C18 123.16(15)
N24 C23 C18 122.39(15)
N24 C23 N27 114.45(15)
C20 C19 C18 121.10(15)
C18 C17 C16 121.07(14)
C19 C20 C15 117.92(14)
C19 C20 C21 121.14(14)
C15 C20 C21 120.92(14)
C17 C16 C22 120.34(14)
C15 C16 C17 118.12(14)
C15 C16 C22 121.53(14)
O14 C15 C20 117.63(13)
O14 C15 C16 119.96(14)
C16 C15 C20 122.33(14)
C23 N24 O25 103.03(13)
C9 O8 N7 109.51(13)
O3 C4 C6 113.86(15)
O5 C4 O3 125.64(16)
O5 C4 C6 120.50(16)
C6 N7 O8 104.51(14)
N7 C6 C4 120.93(15)
N7 C6 C10 112.41(15)
C10 C6 C4 126.65(15)
C9 C10 C6 104.49(15)
C9 C11 C12 113.65(14)
O8 C9 C11 115.03(14)
C10 C9 O8 109.08(15)
C10 C9 C11 135.85(17)
C13 C12 C11 111.97(14)
O14 C13 C12 108.15(14)
N27 C26 O25 113.37(16)
N27 C26 C28 129.12(17)
O25 C26 C28 117.51(15)

loop_
_geom_bond_atom_site_label_1
_geom_bond_atom_site_label_2
_geom_bond_distance
S100 O101 1.5190(13)
S100 C102 1.7789(18)
S100 C103 1.7761(18)
O14 C15 1.3879(18)
O14 C13 1.4399(19)
C18 C23 1.469(2)
C18 C19 1.398(2)
C18 C17 1.394(2)
N27 C23 1.377(2)
N27 C26 1.294(2)
O25 N24 1.4197(19)
O25 C26 1.339(2)
C23 N24 1.306(2)
C19 C20 1.390(2)
O3 C4 1.310(2)
C17 C16 1.394(2)
C20 C15 1.404(2)
C20 C21 1.504(2)
C16 C15 1.393(2)
C16 C22 1.503(2)
O8 N7 1.4032(18)
O8 C9 1.352(2)
C4 O5 1.208(2)
C4 C6 1.492(2)
N7 C6 1.305(2)
C6 C10 1.414(2)
C10 C9 1.345(2)
C11 C9 1.487(2)
C11 C12 1.515(2)
C12 C13 1.511(2)
C28 C26 1.481(2)

loop_
_geom_torsion_atom_site_label_1
_geom_torsion_atom_site_label_2
_geom_torsion_atom_site_label_3
_geom_torsion_atom_site_label_4
_geom_torsion
C18 C23 N24 O25 179.23(14)
C18 C19 C20 C15 2.1(2)
C18 C19 C20 C21 -176.22(14)
C18 C17 C16 C15 1.5(2)
C18 C17 C16 C22 -179.19(15)
N27 C23 N24 O25 -0.2(2)
C23 C18 C19 C20 178.12(14)
C23 C18 C17 C16 -179.96(14)
C23 N27 C26 O25 -0.3(2)
C23 N27 C26 C28 179.20(19)
C19 C18 C23 N27 -176.14(15)
C19 C18 C23 N24 4.5(2)
C19 C18 C17 C16 -0.7(2)
C19 C20 C15 O14 -177.98(13)
C19 C20 C15 C16 -1.3(2)
O3 C4 C6 N7 12.0(2)
O3 C4 C6 C10 -169.38(17)
C17 C18 C23 N27 3.1(2)
C17 C18 C23 N24 -176.28(16)
C17 C18 C19 C20 -1.1(2)
C17 C16 C15 O14 176.16(13)
C17 C16 C15 C20 -0.5(2)
C15 O14 C13 C12 164.25(14)
N24 O25 C26 N27 0.2(2)
N24 O25 C26 C28 -179.36(16)
O8 N7 C6 C4 178.68(15)
O8 N7 C6 C10 -0.2(2)
C4 C6 C10 C9 -178.49(16)
N7 O8 C9 C10 0.2(2)
N7 O8 C9 C11 -177.99(15)
N7 C6 C10 C9 0.3(2)
O5 C4 C6 N7 -167.76(19)
O5 C4 C6 C10 10.9(3)
C6 C10 C9 O8 -0.3(2)
C6 C10 C9 C11 177.36(19)
C11 C12 C13 O14 -59.7(2)
C21 C20 C15 O14 0.3(2)
C21 C20 C15 C16 177.02(14)
C9 O8 N7 C6 0.0(2)
C9 C11 C12 C13 -169.94(15)
C12 C11 C9 O8 -168.48(16)
C12 C11 C9 C10 14.0(3)
C22 C16 C15 O14 -3.1(2)
C22 C16 C15 C20 -179.80(15)
C13 O14 C15 C20 -102.76(16)
C13 O14 C15 C16 80.44(18)
C26 N27 C23 C18 -179.10(15)
C26 N27 C23 N24 0.3(2)
C26 O25 N24 C23 -0.01(18)
